data_7214172
loop_
_publ_author_name
'Wan, Chong-Qing'
'Zhang, Ya'
'Sun, Xin-Zhan'
'Yan, Hao-Jie'

_publ_section_title
;
 A series of 2-D and 3-D silver(i) coordination polymers constructed from
 a new angular-shaped di-2-pyrazinylsulfide: role of anions in molecular
 construction
;
_journal_issue 14
_journal_name_full CrystEngComm
_journal_page_first 2959
_journal_paper_doi 10.1039/c3ce42404a
_journal_volume 16
_journal_year 2014
_chemical_formula_sum 'C19 H12 Ag3 F9 N8 O9 S5'
_chemical_formula_weight 1151.28
_chemical_name_systematic
; 
 ? 
;
_space_group_IT_number 15
_symmetry_cell_setting monoclinic
_symmetry_space_group_name_Hall '-C 2yc'
_symmetry_space_group_name_H-M 'C 1 2/c 1'
_atom_sites_solution_hydrogens geom
_atom_sites_solution_primary direct
_atom_sites_solution_secondary difmap
_audit_creation_method SHELXL-97
_cell_angle_alpha 90.00
_cell_angle_beta 91.4760(10)
_cell_angle_gamma 90.00
_cell_formula_units_Z 4
_cell_length_a 22.2549(4)
_cell_length_b 9.4868(2)
_cell_length_c 15.7184(3)
_cell_measurement_temperature 296(2)
_cell_volume 3317.49(11)
_computing_cell_refinement '<i>APEX2</i> and <i>SAINT</i> (Bruker 2007)'
_computing_data_collection '<i>APEX2</i> (Bruker 2007)'
_computing_data_reduction <i>SAINT</i>
_computing_molecular_graphics '<i>SHELXTL</i> (Sheldrick, 2008)'
_computing_publication_material
;
<i>SHELXTL</i> and <i>PLATON</i> (Spek, 2009)
;
_computing_structure_refinement 'SHELXL-97 (Sheldrick, 2008)'
_computing_structure_solution 'SHELXS-97 (Sheldrick, 2008)'
_diffrn_ambient_temperature 296(2)
_diffrn_measured_fraction_theta_full 0.977
_diffrn_measured_fraction_theta_max 0.977
_diffrn_measurement_device_type 'Bruker APEXII CCD area detector'
_diffrn_measurement_method \w-scans
_diffrn_radiation_monochromator graphite
_diffrn_radiation_source 'fine-focus sealed tube'
_diffrn_radiation_type MoK\a
_diffrn_radiation_wavelength 0.71073
_diffrn_reflns_av_R_equivalents 0.0211
_diffrn_reflns_av_sigmaI/netI 0.0202
_diffrn_reflns_limit_h_max 26
_diffrn_reflns_limit_h_min -25
_diffrn_reflns_limit_k_max 11
_diffrn_reflns_limit_k_min -10
_diffrn_reflns_limit_l_max 18
_diffrn_reflns_limit_l_min -18
_diffrn_reflns_number 11014
_diffrn_reflns_theta_full 25.01
_diffrn_reflns_theta_max 25.01
_diffrn_reflns_theta_min 1.83
_exptl_absorpt_coefficient_mu 2.180
_exptl_absorpt_correction_T_max 0.7456
_exptl_absorpt_correction_T_min 0.6320
_exptl_absorpt_correction_type multi-scan
_exptl_absorpt_process_details '<i>SADABS</i> (Bruker, 2007)'
_exptl_crystal_colour colorless
_exptl_crystal_density_diffrn 2.305
_exptl_crystal_density_method 'not measured'
_exptl_crystal_description Block
_exptl_crystal_F_000 2224
_exptl_crystal_size_max 0.40
_exptl_crystal_size_mid 0.30
_exptl_crystal_size_min 0.20
_refine_diff_density_max 0.997
_refine_diff_density_min -0.923
_refine_diff_density_rms 0.104
_refine_ls_extinction_coef 0.00048(3)
_refine_ls_extinction_expression Fc^*^=kFc[1+0.001xFc^2^\l^3^/sin(2\q)]^-1/4^
_refine_ls_extinction_method SHELXL
_refine_ls_goodness_of_fit_ref 1.063
_refine_ls_hydrogen_treatment mixed
_refine_ls_matrix_type full
_refine_ls_number_parameters 264
_refine_ls_number_reflns 2870
_refine_ls_number_restraints 33
_refine_ls_restrained_S_all 1.167
_refine_ls_R_factor_all 0.0396
_refine_ls_R_factor_gt 0.0356
_refine_ls_shift/su_max 0.003
_refine_ls_shift/su_mean 0.000
_refine_ls_structure_factor_coef Fsqd
_refine_ls_weighting_details 'calc w=1/[\s^2^(Fo^2^)+(0.0511P)^2^+18.0272P] where P=(Fo^2^+2Fc^2^)/3'
_refine_ls_weighting_scheme calc
_refine_ls_wR_factor_gt 0.0964
_refine_ls_wR_factor_ref 0.0992
_reflns_number_gt 2562
_reflns_number_total 2870
_reflns_threshold_expression >2sigma(I)
_cod_data_source_file c3ce42404a.txt
_cod_data_source_block complex2
_cod_depositor_comments
;
The following automatic conversions were performed:

'_symmetry_cell_setting' value 'Monoclinic' changed to 'monoclinic'
according to
/usr/data/users/saulius/crontab/automatic-downloads/current/RSC/lib/dictionaries/cif_core.dic
dictionary named 'cif_core.dic' version 2.4.2 from 2011-04-26.

Automatic conversion script
Id: cif_fix_values 2281 2013-09-26 08:29:07Z andrius 
;
_cod_original_sg_symbol_H-M C2/c
_cod_database_code 7214172

loop_
_symmetry_equiv_pos_as_xyz
'x, y, z'
'-x, y, -z+1/2'
'x+1/2, y+1/2, z'
'-x+1/2, y+1/2, -z+1/2'
'-x, -y, -z'
'x, -y, z-1/2'
'-x+1/2, -y+1/2, -z'
'x+1/2, -y+1/2, z-1/2'

loop_
_atom_site_label
_atom_site_type_symbol
_atom_site_fract_x
_atom_site_fract_y
_atom_site_fract_z
_atom_site_U_iso_or_equiv
_atom_site_adp_type
_atom_site_occupancy
_atom_site_symmetry_multiplicity
_atom_site_calc_flag
_atom_site_refinement_flags
Ag1 Ag 0.5000 0.42475(3) 0.2500 0.04211(7) Uani 1 2 d S
Ag2 Ag 0.329651(8) 0.18669(2) 0.608419(11) 0.04462(5) Uani 1 1 d .
S1 S 0.28822(2) 0.14533(7) 0.41815(3) 0.03548(15) Uani 1 1 d .
S2 S 0.64977(2) 0.38777(6) 0.39572(4) 0.03464(15) Uani 1 1 d .
S3 S 0.47820(6) 0.22785(17) 0.74559(9) 0.0556(4) Uani 0.50 1 d PDU
F1 F 0.59794(9) 0.2834(2) 0.52816(11) 0.0869(7) Uani 1 1 d .
F2 F 0.60332(11) 0.1403(2) 0.42305(16) 0.1095(8) Uani 1 1 d .
F3 F 0.68166(10) 0.1858(2) 0.50011(14) 0.0961(7) Uani 1 1 d .
F4 F 0.5000 -0.0400(4) 0.7500 0.225(3) Uani 1 2 d SDU
F5 F 0.5276(3) 0.0345(5) 0.6431(4) 0.210(3) Uani 0.50 1 d PDU
F6 F 0.5319(4) 0.1589(7) 0.7364(5) 0.270(3) Uani 0.50 1 d PDU
N1 N 0.38349(8) 0.2378(2) 0.49531(11) 0.0315(5) Uani 1 1 d .
N2 N 0.44131(8) 0.3456(2) 0.35557(11) 0.0361(5) Uani 1 1 d .
N3 N 0.21553(8) 0.16399(19) 0.28465(11) 0.0318(5) Uani 1 1 d .
N4 N 0.28255(8) -0.0088(2) 0.18023(11) 0.0349(5) Uani 1 1 d .
O1 O 0.59241(8) 0.4311(2) 0.36201(12) 0.0597(6) Uani 1 1 d .
O2 O 0.68889(8) 0.3288(2) 0.33487(11) 0.0518(5) Uani 1 1 d .
O3 O 0.67756(8) 0.48725(19) 0.45325(11) 0.0494(5) Uani 1 1 d .
O4 O 0.51472(18) 0.3105(4) 0.6855(2) 0.0656(12) Uani 0.50 1 d PD
O5 O 0.42506(14) 0.1519(7) 0.7061(3) 0.288(3) Uani 1 1 d D
C1 C 0.35895(9) 0.2270(2) 0.41622(12) 0.0262(5) Uani 1 1 d .
C2 C 0.38768(9) 0.2830(2) 0.34679(13) 0.0323(6) Uani 1 1 d .
H2A H 0.3693 0.2769 0.2931 0.039 Uiso 1 1 calc R
C3 C 0.46518(11) 0.3544(3) 0.43402(15) 0.0459(7) Uani 1 1 d .
H3A H 0.5023 0.3979 0.4421 0.055 Uiso 1 1 calc R
C4 C 0.43648(10) 0.3010(3) 0.50346(15) 0.0455(7) Uani 1 1 d .
H4A H 0.4546 0.3093 0.5572 0.055 Uiso 1 1 calc R
C5 C 0.26849(9) 0.1107(2) 0.31029(13) 0.0287(5) Uani 1 1 d .
C6 C 0.30153(10) 0.0232(2) 0.25929(13) 0.0333(6) Uani 1 1 d .
H6A H 0.3376 -0.0142 0.2802 0.040 Uiso 1 1 calc R
C7 C 0.23048(11) 0.0458(3) 0.15353(14) 0.0383(6) Uani 1 1 d .
H7A H 0.2165 0.0272 0.0984 0.046 Uiso 1 1 calc R
C8 C 0.19676(11) 0.1295(3) 0.20592(14) 0.0390(6) Uani 1 1 d .
H8A H 0.1598 0.1629 0.1858 0.047 Uiso 1 1 calc R
C9 C 0.63243(14) 0.2410(3) 0.4653(2) 0.0623(9) Uani 1 1 d .
C10 C 0.4926(4) 0.0638(6) 0.7017(5) 0.211(3) Uani 0.50 1 d PDU

loop_
_atom_site_aniso_label
_atom_site_aniso_U_11
_atom_site_aniso_U_22
_atom_site_aniso_U_33
_atom_site_aniso_U_23
_atom_site_aniso_U_13
_atom_site_aniso_U_12
Ag1 0.03656(12) 0.05970(15) 0.03064(12) 0.000 0.01230(10) 0.000
Ag2 0.05113(10) 0.05636(11) 0.02704(8) 0.00826(8) 0.01429(8) 0.00252(9)
S1 0.0319(2) 0.0540(3) 0.0206(2) -0.0036(2) 0.0029(2) -0.0124(2)
S2 0.0312(2) 0.0436(3) 0.0291(3) -0.0005(2) -0.0005(2) -0.0041(2)
S3 0.0522(7) 0.0681(8) 0.0460(7) 0.0009(7) -0.0077(7) -0.0099(6)
F1 0.0957(12) 0.1086(14) 0.0581(10) 0.0227(10) 0.0340(9) -0.0037(12)
F2 0.1364(17) 0.0742(11) 0.1181(18) 0.0038(13) 0.0103(15) -0.0535(12)
F3 0.1018(14) 0.0902(12) 0.0961(14) 0.0475(11) -0.0010(12) 0.0233(11)
F4 0.229(5) 0.068(2) 0.374(7) 0.000 -0.076(5) 0.000
F5 0.276(8) 0.075(3) 0.281(7) -0.085(4) 0.061(6) 0.019(4)
F6 0.210(6) 0.218(6) 0.380(7) -0.033(6) -0.015(6) 0.000(5)
N1 0.0294(8) 0.0432(10) 0.0220(8) -0.0006(8) 0.0018(7) -0.0010(8)
N2 0.0300(8) 0.0522(11) 0.0263(9) -0.0019(9) 0.0068(7) -0.0062(9)
N3 0.0345(9) 0.0348(9) 0.0263(9) -0.0014(8) 0.0028(7) -0.0037(8)
N4 0.0436(10) 0.0347(9) 0.0265(9) -0.0032(8) 0.0029(8) -0.0044(8)
O1 0.0349(8) 0.0923(14) 0.0514(10) 0.0115(11) -0.0070(8) 0.0005(10)
O2 0.0534(10) 0.0579(11) 0.0446(10) -0.0037(9) 0.0132(8) 0.0011(9)
O3 0.0546(10) 0.0495(10) 0.0439(9) -0.0071(8) -0.0038(8) -0.0095(8)
O4 0.076(2) 0.082(2) 0.0366(17) 0.0368(17) -0.0254(17) -0.021(2)
O5 0.0891(15) 0.565(9) 0.205(3) 0.152(4) -0.1018(17) -0.131(3)
C1 0.0254(9) 0.0315(10) 0.0216(9) -0.0035(9) -0.0002(8) 0.0005(9)
C2 0.0320(10) 0.0451(12) 0.0198(9) -0.0031(10) -0.0003(8) -0.0023(10)
C3 0.0313(11) 0.0754(16) 0.0310(12) -0.0025(12) 0.0005(9) -0.0148(12)
C4 0.0342(11) 0.0781(17) 0.0241(11) -0.0061(12) -0.0042(9) -0.0125(12)
C5 0.0317(10) 0.0340(11) 0.0204(9) -0.0007(9) 0.0010(8) -0.0073(9)
C6 0.0319(10) 0.0379(11) 0.0303(11) -0.0028(10) 0.0011(9) 0.0008(10)
C7 0.0492(13) 0.0407(12) 0.0248(10) -0.0041(10) -0.0035(10) -0.0052(11)
C8 0.0398(12) 0.0482(13) 0.0286(11) 0.0006(11) -0.0070(10) 0.0000(11)
C9 0.0684(17) 0.0596(17) 0.0595(17) 0.0074(15) 0.0112(15) -0.0106(15)
C10 0.225(6) 0.040(4) 0.367(7) -0.039(5) -0.039(7) -0.006(5)

loop_
_atom_type_symbol
_atom_type_description
_atom_type_scat_dispersion_real
_atom_type_scat_dispersion_imag
_atom_type_scat_source
C C 0.0033 0.0016 'International Tables Vol C Tables 4.2.6.8 and 6.1.1.4'
H H 0.0000 0.0000 'International Tables Vol C Tables 4.2.6.8 and 6.1.1.4'
N N 0.0061 0.0033 'International Tables Vol C Tables 4.2.6.8 and 6.1.1.4'
O O 0.0106 0.0060 'International Tables Vol C Tables 4.2.6.8 and 6.1.1.4'
F F 0.0171 0.0103 'International Tables Vol C Tables 4.2.6.8 and 6.1.1.4'
S S 0.1246 0.1234 'International Tables Vol C Tables 4.2.6.8 and 6.1.1.4'
Ag Ag -0.8971 1.1015 'International Tables Vol C Tables 4.2.6.8 and 6.1.1.4'

loop_
_geom_angle_atom_site_label_1
_geom_angle_atom_site_label_2
_geom_angle_atom_site_label_3
_geom_angle
_geom_angle_site_symmetry_1
_geom_angle_site_symmetry_3
N2 Ag1 N2 141.29(10) 2_655 .
N1 Ag2 N4 144.60(7) . 6_556
N1 Ag2 N3 131.74(7) . 7_556
N4 Ag2 N3 83.48(6) 6_556 7_556
C1 S1 C5 105.41(10) . .
O2 S2 O1 114.80(11) . .
O2 S2 O3 114.85(11) . .
O1 S2 O3 114.22(12) . .
O2 S2 C9 104.24(13) . .
O1 S2 C9 103.99(13) . .
O3 S2 C9 102.66(13) . .
F6 S3 S3 104.6(6) 2_656 2_656
F6 S3 O4 103.6(7) 2_656 2_656
S3 S3 O4 77.9(2) 2_656 2_656
F6 S3 F6 83.9(9) 2_656 .
S3 S3 F6 31.9(3) 2_656 .
O4 S3 F6 106.2(4) 2_656 .
F6 S3 O4 151.0(7) 2_656 .
S3 S3 O4 62.1(2) 2_656 .
O4 S3 O4 98.6(3) 2_656 .
F6 S3 O4 72.1(4) . .
F6 S3 O5 59.8(7) 2_656 .
S3 S3 O5 145.7(3) 2_656 .
O4 S3 O5 133.4(3) 2_656 .
F6 S3 O5 113.9(4) . .
O4 S3 O5 115.3(2) . .
F6 S3 C10 55.0(7) 2_656 .
S3 S3 C10 82.2(3) 2_656 .
O4 S3 C10 145.6(3) 2_656 .
F6 S3 C10 50.3(4) . .
O4 S3 C10 96.4(3) . .
O5 S3 C10 63.8(4) . .
F6 S3 C10 37.9(7) 2_656 2_656
S3 S3 C10 66.7(3) 2_656 2_656
O4 S3 C10 95.5(3) 2_656 2_656
F6 S3 C10 50.0(4) . 2_656
O4 S3 C10 122.1(3) . 2_656
O5 S3 C10 92.6(4) . 2_656
C10 S3 C10 50.6(5) . 2_656
C10 F4 C10 76.3(7) . 2_656
S3 F6 O5 90.3(8) 2_656 2_656
S3 F6 C10 122.3(9) 2_656 .
O5 F6 C10 134.3(7) 2_656 .
S3 F6 S3 43.5(5) 2_656 .
O5 F6 S3 125.4(7) 2_656 .
C10 F6 S3 78.8(5) . .
S3 F6 C10 99.8(8) 2_656 2_656
O5 F6 C10 77.6(6) 2_656 2_656
C10 F6 C10 66.9(7) . 2_656
S3 F6 C10 83.3(6) . 2_656
S3 F6 F6 66.2(6) 2_656 2_656
O5 F6 F6 119.4(9) 2_656 2_656
C10 F6 F6 60.6(6) . 2_656
S3 F6 F6 30.0(3) . 2_656
C10 F6 F6 55.2(6) 2_656 2_656
S3 F6 O4 50.8(5) 2_656 .
O5 F6 O4 121.8(6) 2_656 .
C10 F6 O4 103.8(6) . .
S3 F6 O4 57.0(3) . .
C10 F6 O4 140.2(7) 2_656 .
F6 F6 O4 86.0(4) 2_656 .
C4 N1 C1 117.48(18) . .
C4 N1 Ag2 121.18(14) . .
C1 N1 Ag2 120.45(13) . .
C3 N2 C2 117.18(19) . .
C3 N2 Ag1 115.67(15) . .
C2 N2 Ag1 126.97(14) . .
C5 N3 C8 116.04(19) . .
C5 N3 Ag2 112.89(13) . 7_556
C8 N3 Ag2 131.06(15) . 7_556
C7 N4 C6 117.23(19) . .
C7 N4 Ag2 122.46(15) . 6
C6 N4 Ag2 119.08(15) . 6
S3 O4 S3 40.00(14) 2_656 .
S3 O4 F6 25.6(3) 2_656 .
S3 O4 F6 50.8(3) . .
F6 O5 S3 29.9(3) 2_656 .
F6 O5 C10 54.9(5) 2_656 .
S3 O5 C10 64.7(3) . .
N1 C1 C2 120.87(18) . .
N1 C1 S1 111.08(14) . .
C2 C1 S1 127.97(16) . .
N2 C2 C1 121.19(19) . .
N2 C2 H2A 119.4 . .
C1 C2 H2A 119.4 . .
N2 C3 C4 121.9(2) . .
N2 C3 H3A 119.0 . .
C4 C3 H3A 119.0 . .
N1 C4 C3 121.3(2) . .
N1 C4 H4A 119.3 . .
C3 C4 H4A 119.3 . .
N3 C5 C6 122.15(19) . .
N3 C5 S1 114.44(15) . .
C6 C5 S1 123.04(16) . .
N4 C6 C5 121.1(2) . .
N4 C6 H6A 119.5 . .
C5 C6 H6A 119.5 . .
N4 C7 C8 121.3(2) . .
N4 C7 H7A 119.3 . .
C8 C7 H7A 119.3 . .
N3 C8 C7 122.1(2) . .
N3 C8 H8A 118.9 . .
C7 C8 H8A 118.9 . .
F3 C9 F2 108.2(3) . .
F3 C9 F1 107.5(3) . .
F2 C9 F1 107.9(3) . .
F3 C9 S2 111.5(2) . .
F2 C9 S2 111.1(2) . .
F1 C9 S2 110.6(2) . .
F4 C10 F5 101.3(6) . .
F4 C10 F6 101.8(7) . .
F5 C10 F6 92.1(7) . .
F4 C10 F6 97.4(6) . 2_656
F5 C10 F6 152.4(7) . 2_656
F6 C10 F6 64.2(7) . 2_656
F4 C10 C10 51.8(4) . 2_656
F5 C10 C10 126.9(11) . 2_656
F6 C10 C10 59.1(6) . 2_656
F6 C10 C10 54.0(5) 2_656 2_656
F4 C10 O5 117.3(7) . .
F5 C10 O5 134.2(7) . .
F6 C10 O5 102.4(5) . .
F6 C10 O5 47.5(4) 2_656 .
C10 C10 O5 97.1(7) 2_656 .
F4 C10 S3 119.1(6) . .
F5 C10 S3 128.0(6) . .
F6 C10 S3 50.9(4) . .
F6 C10 S3 25.2(3) 2_656 .
C10 C10 S3 69.3(3) 2_656 .
O5 C10 S3 51.6(3) . .
F4 C10 S3 110.3(6) . 2_656
F5 C10 S3 107.1(6) . 2_656
F6 C10 S3 19.8(4) . 2_656
F6 C10 S3 46.7(4) 2_656 2_656
C10 C10 S3 60.1(3) 2_656 2_656
O5 C10 S3 82.6(3) . 2_656
S3 C10 S3 31.11(14) . 2_656

loop_
_geom_bond_atom_site_label_1
_geom_bond_atom_site_label_2
_geom_bond_distance
_geom_bond_site_symmetry_2
Ag1 N2 2.2661(18) 2_655
Ag1 N2 2.2661(18) .
Ag2 N1 2.2229(17) .
Ag2 N4 2.2981(19) 6_556
Ag2 N3 2.4352(18) 7_556
S1 C1 1.755(2) .
S1 C5 1.771(2) .
S2 O2 1.4245(19) .
S2 O1 1.4299(18) .
S2 O3 1.4359(19) .
S2 C9 1.818(3) .
S3 F6 0.749(8) 2_656
S3 S3 0.977(3) 2_656
S3 O4 1.343(4) 2_656
S3 F6 1.373(8) .
S3 O4 1.486(4) .
S3 O5 1.505(5) .
S3 C10 1.736(7) .
S3 C10 1.872(7) 2_656
F1 C9 1.329(4) .
F2 C9 1.323(4) .
F3 C9 1.320(4) .
F4 C10 1.252(7) .
F4 C10 1.252(7) 2_656
F5 C10 1.253(10) .
F6 S3 0.749(8) 2_656
F6 O5 1.301(9) 2_656
F6 C10 1.361(10) .
F6 C10 1.444(11) 2_656
F6 F6 1.492(16) 2_656
F6 O4 1.685(9) .
N1 C4 1.326(3) .
N1 C1 1.349(3) .
N2 C3 1.333(3) .
N2 C2 1.337(3) .
N3 C5 1.335(3) .
N3 C8 1.337(3) .
N3 Ag2 2.4352(18) 7_556
N4 C7 1.327(3) .
N4 C6 1.337(3) .
N4 Ag2 2.2981(19) 6
O4 S3 1.343(4) 2_656
O5 F6 1.301(9) 2_656
O5 C10 1.723(10) .
C1 C2 1.385(3) .
C2 H2A 0.9300 .
C3 C4 1.375(3) .
C3 H3A 0.9300 .
C4 H4A 0.9300 .
C5 C6 1.379(3) .
C6 H6A 0.9300 .
C7 C8 1.380(3) .
C7 H7A 0.9300 .
C8 H8A 0.9300 .
C10 F6 1.444(11) 2_656
C10 C10 1.547(17) 2_656
C10 S3 1.872(7) 2_656

loop_
_geom_torsion_atom_site_label_1
_geom_torsion_atom_site_label_2
_geom_torsion_atom_site_label_3
_geom_torsion_atom_site_label_4
_geom_torsion
_geom_torsion_site_symmetry_1
_geom_torsion_site_symmetry_4
F6 S3 F6 S3 -130.8(13) 2_656 2_656
O4 S3 F6 S3 -28.4(7) 2_656 2_656
O4 S3 F6 S3 65.7(6) . 2_656
O5 S3 F6 S3 176.1(5) . 2_656
C10 S3 F6 S3 -179.5(10) . 2_656
C10 S3 F6 S3 -111.9(9) 2_656 2_656
F6 S3 F6 O5 -88.5(12) 2_656 2_656
S3 S3 F6 O5 42.4(6) 2_656 2_656
O4 S3 F6 O5 14.0(8) 2_656 2_656
O4 S3 F6 O5 108.1(8) . 2_656
O5 S3 F6 O5 -141.6(7) . 2_656
C10 S3 F6 O5 -137.2(10) . 2_656
C10 S3 F6 O5 -69.5(8) 2_656 2_656
F6 S3 F6 C10 48.7(6) 2_656 .
S3 S3 F6 C10 179.5(10) 2_656 .
O4 S3 F6 C10 151.2(5) 2_656 .
O4 S3 F6 C10 -114.8(5) . .
O5 S3 F6 C10 -4.4(6) . .
C10 S3 F6 C10 67.7(7) 2_656 .
F6 S3 F6 C10 -18.9(6) 2_656 2_656
S3 S3 F6 C10 111.9(9) 2_656 2_656
O4 S3 F6 C10 83.5(5) 2_656 2_656
O4 S3 F6 C10 177.6(5) . 2_656
O5 S3 F6 C10 -72.0(6) . 2_656
C10 S3 F6 C10 -67.7(7) . 2_656
S3 S3 F6 F6 130.8(13) 2_656 2_656
O4 S3 F6 F6 102.5(7) 2_656 2_656
O4 S3 F6 F6 -163.5(8) . 2_656
O5 S3 F6 F6 -53.1(9) . 2_656
C10 S3 F6 F6 -48.7(6) . 2_656
C10 S3 F6 F6 18.9(6) 2_656 2_656
F6 S3 F6 O4 163.5(8) 2_656 .
S3 S3 F6 O4 -65.7(6) 2_656 .
O4 S3 F6 O4 -94.1(4) 2_656 .
O5 S3 F6 O4 110.4(3) . .
C10 S3 F6 O4 114.8(5) . .
C10 S3 F6 O4 -177.6(5) 2_656 .
N4 Ag2 N1 C4 -124.13(19) 6_556 .
N3 Ag2 N1 C4 62.8(2) 7_556 .
N4 Ag2 N1 C1 67.0(2) 6_556 .
N3 Ag2 N1 C1 -106.11(17) 7_556 .
N2 Ag1 N2 C3 104.03(19) 2_655 .
N2 Ag1 N2 C2 -71.04(19) 2_655 .
F6 S3 O4 S3 -68.6(14) 2_656 2_656
O4 S3 O4 S3 71.3(3) 2_656 2_656
F6 S3 O4 S3 -33.0(4) . 2_656
O5 S3 O4 S3 -141.6(3) . 2_656
C10 S3 O4 S3 -77.6(3) . 2_656
C10 S3 O4 S3 -30.8(3) 2_656 2_656
F6 S3 O4 F6 -35.6(16) 2_656 .
S3 S3 O4 F6 33.0(4) 2_656 .
O4 S3 O4 F6 104.3(4) 2_656 .
O5 S3 O4 F6 -108.6(5) . .
C10 S3 O4 F6 -44.7(4) . .
C10 S3 O4 F6 2.2(5) 2_656 .
O5 F6 O4 S3 -60.1(7) 2_656 2_656
C10 F6 O4 S3 120.6(10) . 2_656
S3 F6 O4 S3 54.1(5) . 2_656
C10 F6 O4 S3 50.3(9) 2_656 2_656
F6 F6 O4 S3 62.3(7) 2_656 2_656
S3 F6 O4 S3 -54.1(5) 2_656 .
O5 F6 O4 S3 -114.2(8) 2_656 .
C10 F6 O4 S3 66.6(6) . .
C10 F6 O4 S3 -3.8(8) 2_656 .
F6 F6 O4 S3 8.2(4) 2_656 .
S3 S3 O5 F6 70.5(8) 2_656 2_656
O4 S3 O5 F6 -80.0(8) 2_656 2_656
F6 S3 O5 F6 66.9(11) . 2_656
O4 S3 O5 F6 147.6(8) . 2_656
C10 S3 O5 F6 63.1(8) . 2_656
C10 S3 O5 F6 20.0(8) 2_656 2_656
F6 S3 O5 C10 -63.1(8) 2_656 .
S3 S3 O5 C10 7.4(6) 2_656 .
O4 S3 O5 C10 -143.1(4) 2_656 .
F6 S3 O5 C10 3.8(5) . .
O4 S3 O5 C10 84.5(4) . .
C10 S3 O5 C10 -43.1(6) 2_656 .
C4 N1 C1 C2 -1.5(3) . .
Ag2 N1 C1 C2 167.80(16) . .
C4 N1 C1 S1 -178.32(18) . .
Ag2 N1 C1 S1 -9.0(2) . .
C5 S1 C1 N1 -169.81(15) . .
C5 S1 C1 C2 13.6(2) . .
C3 N2 C2 C1 -1.4(3) . .
Ag1 N2 C2 C1 173.60(16) . .
N1 C1 C2 N2 2.0(3) . .
S1 C1 C2 N2 178.27(17) . .
C2 N2 C3 C4 0.4(4) . .
Ag1 N2 C3 C4 -175.2(2) . .
C1 N1 C4 C3 0.5(4) . .
Ag2 N1 C4 C3 -168.7(2) . .
N2 C3 C4 N1 0.1(4) . .
C8 N3 C5 C6 -1.1(3) . .
Ag2 N3 C5 C6 179.91(17) 7_556 .
C8 N3 C5 S1 -174.32(17) . .
Ag2 N3 C5 S1 6.67(19) 7_556 .
C1 S1 C5 N3 -124.95(16) . .
C1 S1 C5 C6 61.9(2) . .
C7 N4 C6 C5 -0.8(3) . .
Ag2 N4 C6 C5 -168.38(16) 6 .
N3 C5 C6 N4 2.1(3) . .
S1 C5 C6 N4 174.74(17) . .
C6 N4 C7 C8 -1.4(3) . .
Ag2 N4 C7 C8 165.78(18) 6 .
C5 N3 C8 C7 -1.1(3) . .
Ag2 N3 C8 C7 177.69(17) 7_556 .
N4 C7 C8 N3 2.4(4) . .
O2 S2 C9 F3 57.7(2) . .
O1 S2 C9 F3 178.3(2) . .
O3 S2 C9 F3 -62.4(2) . .
O2 S2 C9 F2 -63.1(2) . .
O1 S2 C9 F2 57.5(3) . .
O3 S2 C9 F2 176.8(2) . .
O2 S2 C9 F1 177.2(2) . .
O1 S2 C9 F1 -62.2(2) . .
O3 S2 C9 F1 57.1(2) . .
C10 F4 C10 F5 128.5(10) 2_656 .
C10 F4 C10 F6 33.8(4) 2_656 .
C10 F4 C10 F6 -31.2(4) 2_656 2_656
C10 F4 C10 O5 -76.9(6) 2_656 .
C10 F4 C10 S3 -17.72(16) 2_656 .
C10 F4 C10 S3 15.24(15) 2_656 2_656
S3 F6 C10 F4 -117.7(10) 2_656 .
O5 F6 C10 F4 11.1(13) 2_656 .
S3 F6 C10 F4 -118.1(6) . .
C10 F6 C10 F4 -30.7(4) 2_656 .
F6 F6 C10 F4 -92.6(7) 2_656 .
O4 F6 C10 F4 -169.8(5) . .
S3 F6 C10 F5 140.2(11) 2_656 .
O5 F6 C10 F5 -91.0(11) 2_656 .
S3 F6 C10 F5 139.8(6) . .
C10 F6 C10 F5 -132.7(8) 2_656 .
F6 F6 C10 F5 165.4(7) 2_656 .
O4 F6 C10 F5 88.2(6) . .
S3 F6 C10 F6 -25.1(8) 2_656 2_656
O5 F6 C10 F6 103.7(12) 2_656 2_656
S3 F6 C10 F6 -25.5(3) . 2_656
C10 F6 C10 F6 61.9(7) 2_656 2_656
O4 F6 C10 F6 -77.2(5) . 2_656
S3 F6 C10 C10 -87.0(11) 2_656 2_656
O5 F6 C10 C10 41.8(11) 2_656 2_656
S3 F6 C10 C10 -87.4(6) . 2_656
F6 F6 C10 C10 -61.9(7) 2_656 2_656
O4 F6 C10 C10 -139.1(7) . 2_656
S3 F6 C10 O5 4.0(12) 2_656 .
O5 F6 C10 O5 132.8(9) 2_656 .
S3 F6 C10 O5 3.6(5) . .
C10 F6 C10 O5 91.0(7) 2_656 .
F6 F6 C10 O5 29.1(6) 2_656 .
O4 F6 C10 O5 -48.1(7) . .
S3 F6 C10 S3 0.4(8) 2_656 .
O5 F6 C10 S3 129.2(12) 2_656 .
C10 F6 C10 S3 87.4(6) 2_656 .
F6 F6 C10 S3 25.5(3) 2_656 .
O4 F6 C10 S3 -51.7(4) . .
O5 F6 C10 S3 128.8(18) 2_656 2_656
S3 F6 C10 S3 -0.4(8) . 2_656
C10 F6 C10 S3 87.0(11) 2_656 2_656
F6 F6 C10 S3 25.1(8) 2_656 2_656
O4 F6 C10 S3 -52.1(8) . 2_656
F6 O5 C10 F4 74.0(8) 2_656 .
S3 O5 C10 F4 106.8(6) . .
F6 O5 C10 F5 -141.8(10) 2_656 .
S3 O5 C10 F5 -109.0(8) . .
F6 O5 C10 F6 -36.4(7) 2_656 .
S3 O5 C10 F6 -3.5(5) . .
S3 O5 C10 F6 32.9(4) . 2_656
F6 O5 C10 C10 23.5(6) 2_656 2_656
S3 O5 C10 C10 56.3(4) . 2_656
F6 O5 C10 S3 -32.9(4) 2_656 .
F6 O5 C10 S3 -35.1(5) 2_656 2_656
S3 O5 C10 S3 -2.20(17) . 2_656
F6 S3 C10 F4 -33.0(9) 2_656 .
S3 S3 C10 F4 81.0(7) 2_656 .
O4 S3 C10 F4 26.2(12) 2_656 .
F6 S3 C10 F4 81.3(8) . .
O4 S3 C10 F4 141.7(7) . .
O5 S3 C10 F4 -103.2(8) . .
C10 S3 C10 F4 14.83(18) 2_656 .
F6 S3 C10 F5 -169.2(14) 2_656 .
S3 S3 C10 F5 -55.1(9) 2_656 .
O4 S3 C10 F5 -110.0(9) 2_656 .
F6 S3 C10 F5 -54.9(9) . .
O4 S3 C10 F5 5.5(9) . .
O5 S3 C10 F5 120.7(10) . .
C10 S3 C10 F5 -121.3(13) 2_656 .
F6 S3 C10 F6 -114.3(8) 2_656 .
S3 S3 C10 F6 -0.2(5) 2_656 .
O4 S3 C10 F6 -55.1(8) 2_656 .
O4 S3 C10 F6 60.4(5) . .
O5 S3 C10 F6 175.5(6) . .
C10 S3 C10 F6 -66.4(8) 2_656 .
S3 S3 C10 F6 114.0(8) 2_656 2_656
O4 S3 C10 F6 59.2(11) 2_656 2_656
F6 S3 C10 F6 114.3(8) . 2_656
O4 S3 C10 F6 174.7(8) . 2_656
O5 S3 C10 F6 -70.2(8) . 2_656
C10 S3 C10 F6 47.8(9) 2_656 2_656
F6 S3 C10 C10 -47.8(9) 2_656 2_656
S3 S3 C10 C10 66.2(6) 2_656 2_656
O4 S3 C10 C10 11.4(11) 2_656 2_656
F6 S3 C10 C10 66.4(8) . 2_656
O4 S3 C10 C10 126.9(6) . 2_656
O5 S3 C10 C10 -118.0(7) . 2_656
F6 S3 C10 O5 70.2(8) 2_656 .
S3 S3 C10 O5 -175.8(3) 2_656 .
O4 S3 C10 O5 129.4(6) 2_656 .
F6 S3 C10 O5 -175.5(6) . .
O4 S3 C10 O5 -115.1(3) . .
C10 S3 C10 O5 118.0(7) 2_656 .
F6 S3 C10 S3 -114.0(8) 2_656 2_656
O4 S3 C10 S3 -54.8(6) 2_656 2_656
F6 S3 C10 S3 0.2(5) . 2_656
O4 S3 C10 S3 60.7(2) . 2_656
O5 S3 C10 S3 175.8(3) . 2_656
C10 S3 C10 S3 -66.2(6) 2_656 2_656
